data_2016409
loop_
_publ_author_name
'Copolovici, Dana'
'Silvestru, Cristian'
'Varga, Richard A.'

_publ_section_title
;
 Tris[2-(morpholin-4-ylmethyl)phenyl-\k^2^<i>C</i>^1^,<i>N</i>]antimony(III)
;
_journal_coeditor_code SF3067
_journal_issue 1
_journal_name_full 'Acta Crystallographica Section C'
_journal_page_first m37
_journal_page_last m39
_journal_paper_doi 10.1107/S0108270107061896
_journal_volume 64
_journal_year 2008
_chemical_formula_iupac '[Sb (C11 H14 N O)3]'
_chemical_formula_moiety 'C33 H42 N3 O3 Sb'
_chemical_formula_sum 'C33 H42 N3 O3 Sb'
_chemical_formula_weight 650.45
_chemical_name_systematic
;
Tris[2-(morpholin-4-ylmethyl)phenyl-\k2C1,N]antimony(III)
;
_space_group_IT_number 148
_symmetry_cell_setting rhombohedral
_symmetry_space_group_name_Hall '-R 3'
_symmetry_space_group_name_H-M 'R -3 :H'
_atom_sites_solution_hydrogens geom
_atom_sites_solution_primary direct
_atom_sites_solution_secondary difmap
_audit_creation_method SHELXL-97
_cell_angle_alpha 90
_cell_angle_beta 90
_cell_angle_gamma 120
_cell_formula_units_Z 6
_cell_length_a 19.026(3)
_cell_length_b 19.026(3)
_cell_length_c 14.521(5)
_cell_measurement_reflns_used 2262
_cell_measurement_temperature 297(2)
_cell_measurement_theta_max 20.88
_cell_measurement_theta_min 2.84
_cell_volume 4552.2(19)
_computing_cell_refinement 'SAINT-Plus (Bruker, 2000)'
_computing_data_collection 'SMART (Bruker, 2000)'
_computing_data_reduction 'SAINT-Plus (Bruker, 2000)'
_computing_molecular_graphics 'DIAMOND (Brandenburg, 2006)'
_computing_publication_material 'publCIF (Westrip, 2007)'
_computing_structure_refinement 'SHELXTL (Bruker, 2001)'
_computing_structure_solution 'SHELXTL (Bruker, 2001)'
_diffrn_ambient_temperature 297(2)
_diffrn_measured_fraction_theta_full 0.997
_diffrn_measured_fraction_theta_max 0.997
_diffrn_measurement_device_type 'Bruker SMART APEX CCD area-detector diffractometer'
_diffrn_measurement_method 'phi and omega scans'
_diffrn_radiation_monochromator graphite
_diffrn_radiation_source 'fine-focus sealed tube'
_diffrn_radiation_type MoK\a
_diffrn_radiation_wavelength 0.71073
_diffrn_reflns_av_R_equivalents 0.0617
_diffrn_reflns_av_sigmaI/netI 0.0437
_diffrn_reflns_limit_h_max 23
_diffrn_reflns_limit_h_min -23
_diffrn_reflns_limit_k_max 23
_diffrn_reflns_limit_k_min -23
_diffrn_reflns_limit_l_max 17
_diffrn_reflns_limit_l_min -17
_diffrn_reflns_number 12299
_diffrn_reflns_theta_full 25.50
_diffrn_reflns_theta_max 26.37
_diffrn_reflns_theta_min 1.87
_exptl_absorpt_coefficient_mu 0.947
_exptl_absorpt_correction_T_max 0.9113
_exptl_absorpt_correction_T_min 0.8333
_exptl_absorpt_correction_type multi-scan
_exptl_absorpt_process_details '(SAINT-Plus; Bruker, 2000)'
_exptl_crystal_colour colourless
_exptl_crystal_density_diffrn 1.424
_exptl_crystal_density_method 'not measured'
_exptl_crystal_description block
_exptl_crystal_F_000 2016
_exptl_crystal_size_max 0.20
_exptl_crystal_size_mid 0.13
_exptl_crystal_size_min 0.10
_refine_diff_density_max 1.233
_refine_diff_density_min -0.388
_refine_ls_extinction_method none
_refine_ls_goodness_of_fit_ref 1.122
_refine_ls_hydrogen_treatment constr
_refine_ls_matrix_type full
_refine_ls_number_parameters 121
_refine_ls_number_reflns 1878
_refine_ls_number_restraints 0
_refine_ls_restrained_S_all 1.122
_refine_ls_R_factor_all 0.0409
_refine_ls_R_factor_gt 0.0364
_refine_ls_shift/su_max 0.000
_refine_ls_shift/su_mean 0.000
_refine_ls_structure_factor_coef Fsqd
_refine_ls_weighting_details 'calc w=1/[\s^2^(Fo^2^)+(0.0344P)^2^+3.9169P] where P=(Fo^2^+2Fc^2^)/3'
_refine_ls_weighting_scheme calc
_refine_ls_wR_factor_gt 0.0787
_refine_ls_wR_factor_ref 0.0806
_reflns_number_gt 1872
_reflns_number_total 2050
_reflns_threshold_expression >2sigma(I)
_cod_data_source_file sf3067.cif
_cod_data_source_block I
_cod_depositor_comments
;
The following automatic conversions were performed:
'_symmetry_cell_setting' value 'Rhombohedral' changed to 'rhombohedral'
according to '/home/saulius/struct/CIF-dictionaries/cif_core.dic'
dictionary named 'cif_core.dic' version 2.4.1 from 2010-06-29.

Automatic conversion script
Id: cif_fix_enum 1527 2010-12-29 10:47:43Z saulius 

The following automatic conversions were performed:

'_symmetry_cell_setting' value 'Rhombohedral' changed to
'rhombohedral' according to
/home/saulius/struct/CIF-dictionaries/cif_core.dic dictionary named
'cif_core.dic' version 2.4.1 from 2010-06-29.

Automatic conversion script
Id: cif_fix_values 1715 2011-07-08 13:25:40Z adriana 
;
_cod_original_cell_volume 4552.4(17)
_cod_original_sg_symbol_H-M 'R-3   '
_cod_database_code 2016409
_cod_database_fobs_code 2016409

loop_
_symmetry_equiv_pos_as_xyz
'x, y, z'
'-y, x-y, z'
'-x+y, -x, z'
'x+2/3, y+1/3, z+1/3'
'-y+2/3, x-y+1/3, z+1/3'
'-x+y+2/3, -x+1/3, z+1/3'
'x+1/3, y+2/3, z+2/3'
'-y+1/3, x-y+2/3, z+2/3'
'-x+y+1/3, -x+2/3, z+2/3'
'-x, -y, -z'
'y, -x+y, -z'
'x-y, x, -z'
'-x+2/3, -y+1/3, -z+1/3'
'y+2/3, -x+y+1/3, -z+1/3'
'x-y+2/3, x+1/3, -z+1/3'
'-x+1/3, -y+2/3, -z+2/3'
'y+1/3, -x+y+2/3, -z+2/3'
'x-y+1/3, x+2/3, -z+2/3'

loop_
_atom_site_type_symbol
_atom_site_label
_atom_site_fract_x
_atom_site_fract_y
_atom_site_fract_z
_atom_site_U_iso_or_equiv
_atom_site_adp_type
_atom_site_calc_flag
_atom_site_refinement_flags
_atom_site_occupancy
C C1 0.22950(18) 0.57739(18) 0.3563(2) 0.0302(7) Uani d . 1
C C2 0.18184(18) 0.49878(19) 0.3919(2) 0.0336(7) Uani d . 1
C C3 0.1139(2) 0.4430(2) 0.3441(3) 0.0435(8) Uani d . 1
H H3 0.0823 0.3910 0.3679 0.052 Uiso calc R 1
C C4 0.0917(2) 0.4626(2) 0.2621(3) 0.0454(9) Uani d . 1
H H4 0.0462 0.4238 0.2305 0.054 Uiso calc R 1
C C5 0.1372(2) 0.5398(2) 0.2268(2) 0.0409(8) Uani d . 1
H H5 0.1221 0.5540 0.1721 0.049 Uiso calc R 1
C C6 0.20585(19) 0.5961(2) 0.2740(2) 0.0354(7) Uani d . 1
H H6 0.2369 0.6479 0.2496 0.042 Uiso calc R 1
C C7 0.2045(2) 0.4755(2) 0.4816(2) 0.0420(8) Uani d . 1
H H7A 0.2014 0.5084 0.5308 0.050 Uiso calc R 1
H H7B 0.1657 0.4192 0.4951 0.050 Uiso calc R 1
C C8 0.3106(3) 0.4740(2) 0.5705(3) 0.0542(10) Uani d . 1
H H8A 0.2708 0.4208 0.5934 0.065 Uiso calc R 1
H H8B 0.3124 0.5144 0.6128 0.065 Uiso calc R 1
C C9 0.3928(3) 0.4805(3) 0.5667(3) 0.0648(12) Uani d . 1
H H9A 0.4331 0.5347 0.5474 0.078 Uiso calc R 1
H H9B 0.4076 0.4713 0.6276 0.078 Uiso calc R 1
C C10 0.2901(2) 0.4301(2) 0.4142(3) 0.0458(9) Uani d . 1
H H10A 0.2787 0.4416 0.3527 0.055 Uiso calc R 1
H H10B 0.2492 0.3750 0.4298 0.055 Uiso calc R 1
C C11 0.3731(2) 0.4379(2) 0.4162(3) 0.0545(10) Uani d . 1
H H11A 0.3743 0.3995 0.3732 0.065 Uiso calc R 1
H H11B 0.4134 0.4921 0.3968 0.065 Uiso calc R 1
N N1 0.28612(17) 0.48636(16) 0.47941(18) 0.0375(6) Uani d . 1
O O1 0.39276(17) 0.42318(17) 0.5047(2) 0.0638(8) Uani d . 1
Sb Sb1 0.3333 0.6667 0.43369(2) 0.02925(14) Uani d S 1

loop_
_atom_site_aniso_label
_atom_site_aniso_U_11
_atom_site_aniso_U_22
_atom_site_aniso_U_33
_atom_site_aniso_U_12
_atom_site_aniso_U_13
_atom_site_aniso_U_23
C1 0.0277(16) 0.0309(16) 0.0329(18) 0.0153(14) 0.0036(13) -0.0012(13)
C2 0.0293(17) 0.0340(17) 0.0400(19) 0.0177(15) 0.0066(14) 0.0034(14)
C3 0.0329(18) 0.0321(18) 0.059(2) 0.0117(16) 0.0053(16) 0.0011(16)
C4 0.0296(18) 0.045(2) 0.055(2) 0.0136(16) -0.0072(16) -0.0115(17)
C5 0.0370(19) 0.051(2) 0.0372(19) 0.0237(17) -0.0047(15) -0.0047(16)
C6 0.0331(17) 0.0355(18) 0.0364(18) 0.0164(15) 0.0011(14) 0.0005(14)
C7 0.042(2) 0.0359(18) 0.046(2) 0.0171(16) 0.0075(16) 0.0092(15)
C8 0.067(3) 0.050(2) 0.048(2) 0.032(2) -0.004(2) 0.0075(18)
C9 0.071(3) 0.067(3) 0.064(3) 0.041(2) -0.020(2) 0.005(2)
C10 0.048(2) 0.040(2) 0.052(2) 0.0246(18) -0.0021(17) -0.0004(16)
C11 0.055(2) 0.047(2) 0.069(3) 0.031(2) 0.003(2) 0.0028(19)
N1 0.0423(16) 0.0365(15) 0.0361(16) 0.0216(13) 0.0011(12) 0.0044(12)
O1 0.0678(19) 0.0583(18) 0.081(2) 0.0433(16) -0.0081(16) 0.0103(15)
Sb1 0.03076(16) 0.03076(16) 0.0262(2) 0.01538(8) 0.000 0.000

loop_
_atom_type_symbol
_atom_type_description
_atom_type_scat_dispersion_real
_atom_type_scat_dispersion_imag
_atom_type_scat_source
C C 0.0033 0.0016 'International Tables Vol C Tables 4.2.6.8 and 6.1.1.4'
H H 0.0000 0.0000 'International Tables Vol C Tables 4.2.6.8 and 6.1.1.4'
N N 0.0061 0.0033 'International Tables Vol C Tables 4.2.6.8 and 6.1.1.4'
O O 0.0106 0.0060 'International Tables Vol C Tables 4.2.6.8 and 6.1.1.4'
Sb Sb -0.5866 1.5461 'International Tables Vol C Tables 4.2.6.8 and 6.1.1.4'

loop_
_geom_angle_atom_site_label_1
_geom_angle_atom_site_label_2
_geom_angle_atom_site_label_3
_geom_angle_site_symmetry_1
_geom_angle_site_symmetry_3
_geom_angle
C6 C1 C2 . . 118.1(3)
C6 C1 Sb1 . . 122.2(2)
C2 C1 Sb1 . . 119.6(2)
C3 C2 C1 . . 119.4(3)
C3 C2 C7 . . 120.3(3)
C1 C2 C7 . . 120.3(3)
C4 C3 C2 . . 121.6(3)
C4 C3 H3 . . 119.2
C2 C3 H3 . . 119.2
C3 C4 C5 . . 119.7(3)
C3 C4 H4 . . 120.1
C5 C4 H4 . . 120.1
C4 C5 C6 . . 119.2(3)
C4 C5 H5 . . 120.4
C6 C5 H5 . . 120.4
C1 C6 C5 . . 122.0(3)
C1 C6 H6 . . 119.0
C5 C6 H6 . . 119.0
N1 C7 C2 . . 112.3(3)
N1 C7 H7A . . 109.1
C2 C7 H7A . . 109.1
N1 C7 H7B . . 109.1
C2 C7 H7B . . 109.1
H7A C7 H7B . . 107.9
N1 C8 C9 . . 110.7(3)
N1 C8 H8A . . 109.5
C9 C8 H8A . . 109.5
N1 C8 H8B . . 109.5
C9 C8 H8B . . 109.5
H8A C8 H8B . . 108.1
O1 C9 C8 . . 111.1(3)
O1 C9 H9A . . 109.4
C8 C9 H9A . . 109.4
O1 C9 H9B . . 109.4
C8 C9 H9B . . 109.4
H9A C9 H9B . . 108.0
N1 C10 C11 . . 110.5(3)
N1 C10 H10A . . 109.5
C11 C10 H10A . . 109.5
N1 C10 H10B . . 109.5
C11 C10 H10B . . 109.5
H10A C10 H10B . . 108.1
O1 C11 C10 . . 111.6(3)
O1 C11 H11A . . 109.3
C10 C11 H11A . . 109.3
O1 C11 H11B . . 109.3
C10 C11 H11B . . 109.3
H11A C11 H11B . . 108.0
C10 N1 C8 . . 109.4(3)
C10 N1 C7 . . 110.6(3)
C8 N1 C7 . . 111.0(3)
C11 O1 C9 . . 109.1(3)
C1 Sb1 C1 . 2_665 95.54(11)
C1 Sb1 C1 . 3_565 95.54(11)
C1 Sb1 C1 2_665 3_565 95.54(11)

loop_
_geom_bond_atom_site_label_1
_geom_bond_atom_site_label_2
_geom_bond_site_symmetry_2
_geom_bond_distance
C1 C6 . 1.385(4)
C1 C2 . 1.404(4)
C1 Sb1 . 2.167(3)
C2 C3 . 1.381(5)
C2 C7 . 1.507(5)
C3 C4 . 1.375(5)
C3 H3 . 0.9300
C4 C5 . 1.378(5)
C4 H4 . 0.9300
C5 C6 . 1.387(4)
C5 H5 . 0.9300
C6 H6 . 0.9300
C7 N1 . 1.461(4)
C7 H7A . 0.9700
C7 H7B . 0.9700
C8 N1 . 1.460(4)
C8 C9 . 1.509(6)
C8 H8A . 0.9700
C8 H8B . 0.9700
C9 O1 . 1.413(5)
C9 H9A . 0.9700
C9 H9B . 0.9700
C10 N1 . 1.458(4)
C10 C11 . 1.512(5)
C10 H10A . 0.9700
C10 H10B . 0.9700
C11 O1 . 1.404(5)
C11 H11A . 0.9700
C11 H11B . 0.9700
Sb1 C1 2_665 2.167(3)
Sb1 C1 3_565 2.167(3)

loop_
_geom_torsion_atom_site_label_1
_geom_torsion_atom_site_label_2
_geom_torsion_atom_site_label_3
_geom_torsion_atom_site_label_4
_geom_torsion_site_symmetry_4
_geom_torsion
C6 C1 C2 C3 . 0.3(4)
Sb1 C1 C2 C3 . 177.5(2)
C6 C1 C2 C7 . -179.5(3)
Sb1 C1 C2 C7 . -2.4(4)
C1 C2 C3 C4 . 0.2(5)
C7 C2 C3 C4 . 180.0(3)
C2 C3 C4 C5 . -1.0(5)
C3 C4 C5 C6 . 1.4(5)
C2 C1 C6 C5 . 0.1(5)
Sb1 C1 C6 C5 . -177.0(2)
C4 C5 C6 C1 . -0.9(5)
C3 C2 C7 N1 . 122.3(3)
C1 C2 C7 N1 . -57.9(4)
N1 C8 C9 O1 . -58.3(4)
N1 C10 C11 O1 . 58.1(4)
C11 C10 N1 C8 . -54.0(4)
C11 C10 N1 C7 . -176.6(3)
C9 C8 N1 C10 . 54.3(4)
C9 C8 N1 C7 . 176.7(3)
C2 C7 N1 C10 . -66.0(4)
C2 C7 N1 C8 . 172.3(3)
C10 C11 O1 C9 . -60.4(4)
C8 C9 O1 C11 . 60.3(4)
C6 C1 Sb1 C1 2_665 -83.9(2)
C2 C1 Sb1 C1 2_665 99.1(3)
C6 C1 Sb1 C1 3_565 12.3(3)
C2 C1 Sb1 C1 3_565 -164.7(2)
